data_4061261
_journal_name_full Organometallics
_journal_paper_doi 10.1021/om049430e
_journal_year 2004
_chemical_formula_sum 'C30 H22 Fe'
_chemical_formula_weight 438.33
_space_group_IT_number 2
_symmetry_cell_setting triclinic
_symmetry_space_group_name_Hall '-P 1'
_symmetry_space_group_name_H-M 'P -1'
_cell_angle_alpha 74.375(6)
_cell_angle_beta 74.739(6)
_cell_angle_gamma 84.048(6)
_cell_formula_units_Z 2
_cell_length_a 8.645(4)
_cell_length_b 9.245(4)
_cell_length_c 13.633(6)
_cell_measurement_temperature 293(2)
_cell_volume 1011.6(7)
_diffrn_ambient_temperature 293(2)
_exptl_crystal_density_diffrn 1.439
_cod_depositor_comments
;
The following automatic conversions were performed:
'_symmetry_cell_setting' value 'Triclinic' changed to 'triclinic'
according to '/home/saulius/struct/CIF-dictionaries/cif_core.dic'
dictionary named 'cif_core.dic' version 2.4.1 from 2010-06-29.

Automatic conversion script
Id: cif_fix_enum 1527 2010-12-29 10:47:43Z saulius 
;
_cod_database_code 4061261

loop_
_symmetry_equiv_pos_as_xyz
'x, y, z'
'-x, -y, -z'

loop_
_atom_site_label
_atom_site_type_symbol
_atom_site_fract_x
_atom_site_fract_y
_atom_site_fract_z
_atom_site_U_iso_or_equiv
_atom_site_adp_type
_atom_site_occupancy
_atom_site_symmetry_multiplicity
_atom_site_calc_flag
_atom_site_refinement_flags
_atom_site_disorder_assembly
_atom_site_disorder_group
Fe1 Fe 0.65928(3) -0.02344(3) 0.78779(2) 0.02760(9) Uani 1 1 d . . .
C1 C 0.5819(2) 0.1981(2) 0.74579(15) 0.0301(4) Uani 1 1 d . . .
C2 C 0.4536(2) 0.1014(2) 0.76801(17) 0.0356(5) Uani 1 1 d . . .
H2 H 0.3575 0.1008 0.8187 0.043 Uiso 1 1 calc R . .
C3 C 0.4988(3) 0.0053(2) 0.69855(18) 0.0392(5) Uani 1 1 d . . .
H3 H 0.4373 -0.0702 0.6965 0.047 Uiso 1 1 calc R . .
C4 C 0.6546(3) 0.0443(2) 0.63259(16) 0.0354(5) Uani 1 1 d . . .
H4 H 0.7123 -0.0001 0.5797 0.043 Uiso 1 1 calc R . .
C5 C 0.7046(2) 0.1633(2) 0.66300(14) 0.0286(4) Uani 1 1 d . . .
C6 C 0.8372(2) 0.2767(2) 0.62121(15) 0.0317(4) Uani 1 1 d . . .
H6 H 0.9245 0.2530 0.5648 0.038 Uiso 1 1 calc R . .
C7 C 0.8921(2) 0.2878(2) 0.71610(16) 0.0329(4) Uani 1 1 d . . .
H7 H 0.9988 0.2728 0.7195 0.039 Uiso 1 1 calc R . .
C8 C 0.7773(3) 0.3201(2) 0.79315(16) 0.0341(4) Uani 1 1 d . . .
H8 H 0.7971 0.3299 0.8549 0.041 Uiso 1 1 calc R . .
C9 C 0.6104(2) 0.3402(2) 0.77367(16) 0.0328(4) Uani 1 1 d . . .
H9 H 0.5267 0.3639 0.8319 0.039 Uiso 1 1 calc R . .
C10 C 0.6245(3) 0.4601(2) 0.66918(16) 0.0340(4) Uani 1 1 d . . .
C11 C 0.5291(3) 0.5885(2) 0.6511(2) 0.0450(5) Uani 1 1 d . . .
H11 H 0.4484 0.6117 0.7054 0.054 Uiso 1 1 calc R . .
C12 C 0.5554(3) 0.6833(3) 0.5500(2) 0.0555(7) Uani 1 1 d . . .
H12 H 0.4923 0.7708 0.5370 0.067 Uiso 1 1 calc R . .
C13 C 0.6737(3) 0.6487(3) 0.4695(2) 0.0562(7) Uani 1 1 d . . .
H13 H 0.6888 0.7121 0.4022 0.067 Uiso 1 1 calc R . .
C14 C 0.7714(3) 0.5195(3) 0.48755(18) 0.0448(6) Uani 1 1 d . . .
H14 H 0.8523 0.4970 0.4330 0.054 Uiso 1 1 calc R . .
C15 C 0.7464(3) 0.4254(2) 0.58738(16) 0.0335(4) Uani 1 1 d . . .
C16 C 0.8620(2) -0.1001(2) 0.84166(15) 0.0271(4) Uani 1 1 d . . .
C17 C 0.7378(2) -0.0637(2) 0.92263(15) 0.0334(4) Uani 1 1 d . . .
H17 H 0.7415 0.0063 0.9597 0.040 Uiso 1 1 calc R . .
C18 C 0.6056(2) -0.1539(2) 0.93718(16) 0.0378(5) Uani 1 1 d . . .
H18 H 0.5072 -0.1526 0.9856 0.045 Uiso 1 1 calc R . .
C19 C 0.6495(2) -0.2465(2) 0.86505(17) 0.0347(5) Uani 1 1 d . . .
H19 H 0.5858 -0.3163 0.8580 0.042 Uiso 1 1 calc R . .
C20 C 0.8084(2) -0.2122(2) 0.80621(15) 0.0281(4) Uani 1 1 d . . .
C21 C 0.9419(2) -0.2815(2) 0.73396(16) 0.0329(4) Uani 1 1 d . . .
H21 H 0.9055 -0.3572 0.7075 0.039 Uiso 1 1 calc R . .
C22 C 1.0272(3) -0.1528(3) 0.64760(17) 0.0395(5) Uani 1 1 d . . .
H22 H 1.0422 -0.1474 0.5766 0.047 Uiso 1 1 calc R . .
C23 C 1.0782(2) -0.0493(2) 0.68084(16) 0.0376(5) Uani 1 1 d . . .
H23 H 1.1323 0.0342 0.6352 0.045 Uiso 1 1 calc R . .
C24 C 1.0419(2) -0.0775(2) 0.79940(15) 0.0301(4) Uani 1 1 d . . .
H24 H 1.0804 0.0007 0.8225 0.036 Uiso 1 1 calc R . .
C25 C 1.1119(2) -0.2350(2) 0.83986(15) 0.0291(4) Uani 1 1 d . . .
C26 C 1.2105(2) -0.2749(2) 0.90755(17) 0.0359(5) Uani 1 1 d . . .
H26 H 1.2478 -0.2017 0.9300 0.043 Uiso 1 1 calc R . .
C27 C 1.2547(2) -0.4253(3) 0.94258(17) 0.0397(5) Uani 1 1 d . . .
H27 H 1.3212 -0.4526 0.9887 0.048 Uiso 1 1 calc R . .
C28 C 1.2001(3) -0.5334(2) 0.90924(18) 0.0410(5) Uani 1 1 d . . .
H28 H 1.2284 -0.6339 0.9339 0.049 Uiso 1 1 calc R . .
C29 C 1.1029(2) -0.4936(2) 0.83877(18) 0.0372(5) Uani 1 1 d . . .
H29 H 1.0687 -0.5670 0.8149 0.045 Uiso 1 1 calc R . .
C30 C 1.0576(2) -0.3450(2) 0.80457(16) 0.0308(4) Uani 1 1 d . . .

loop_
_atom_site_aniso_label
_atom_site_aniso_U_11
_atom_site_aniso_U_22
_atom_site_aniso_U_33
_atom_site_aniso_U_23
_atom_site_aniso_U_13
_atom_site_aniso_U_12
Fe1 0.02553(15) 0.02571(15) 0.02883(15) -0.00080(11) -0.00809(11) -0.00131(10)
C1 0.0325(10) 0.0261(10) 0.0281(10) 0.0006(8) -0.0095(8) -0.0002(8)
C2 0.0272(10) 0.0325(11) 0.0398(12) 0.0046(9) -0.0103(9) 0.0005(8)
C3 0.0394(12) 0.0319(11) 0.0493(13) 0.0003(9) -0.0247(10) -0.0060(9)
C4 0.0438(12) 0.0320(11) 0.0319(11) -0.0048(8) -0.0151(9) -0.0010(9)
C5 0.0324(10) 0.0255(9) 0.0256(9) 0.0000(7) -0.0095(8) -0.0030(8)
C6 0.0350(11) 0.0297(10) 0.0274(10) -0.0057(8) -0.0024(8) -0.0057(8)
C7 0.0338(11) 0.0288(10) 0.0366(11) -0.0049(8) -0.0113(9) -0.0056(8)
C8 0.0431(12) 0.0311(10) 0.0303(10) -0.0076(8) -0.0122(9) -0.0037(9)
C9 0.0366(11) 0.0297(10) 0.0285(10) -0.0063(8) -0.0039(8) 0.0010(8)
C10 0.0409(12) 0.0254(10) 0.0356(11) -0.0035(8) -0.0121(9) -0.0049(8)
C11 0.0490(14) 0.0320(11) 0.0528(14) -0.0070(10) -0.0156(11) 0.0017(10)
C12 0.0655(17) 0.0318(12) 0.0660(18) 0.0044(11) -0.0289(14) 0.0007(11)
C13 0.0768(19) 0.0401(13) 0.0452(14) 0.0133(11) -0.0246(14) -0.0131(13)
C14 0.0570(15) 0.0391(12) 0.0337(12) 0.0019(9) -0.0099(10) -0.0134(11)
C15 0.0411(12) 0.0267(10) 0.0317(10) -0.0019(8) -0.0097(9) -0.0096(8)
C16 0.0272(10) 0.0263(9) 0.0270(9) -0.0039(7) -0.0089(8) 0.0005(7)
C17 0.0367(11) 0.0329(11) 0.0283(10) -0.0059(8) -0.0097(8) 0.0086(8)
C18 0.0277(10) 0.0395(12) 0.0317(11) 0.0074(9) -0.0017(8) 0.0048(9)
C19 0.0272(10) 0.0284(10) 0.0436(12) 0.0035(9) -0.0119(9) -0.0035(8)
C20 0.0276(10) 0.0250(9) 0.0315(10) -0.0027(8) -0.0118(8) 0.0000(7)
C21 0.0342(11) 0.0322(10) 0.0379(11) -0.0156(9) -0.0121(9) 0.0008(8)
C22 0.0404(12) 0.0468(13) 0.0286(11) -0.0104(9) -0.0051(9) 0.0041(10)
C23 0.0318(11) 0.0362(11) 0.0359(11) -0.0014(9) -0.0005(9) -0.0024(9)
C24 0.0268(10) 0.0289(10) 0.0371(11) -0.0106(8) -0.0088(8) -0.0031(8)
C25 0.0218(9) 0.0310(10) 0.0326(10) -0.0084(8) -0.0028(8) -0.0018(8)
C26 0.0284(10) 0.0410(12) 0.0404(12) -0.0123(9) -0.0101(9) -0.0017(9)
C27 0.0284(11) 0.0486(13) 0.0393(12) -0.0058(10) -0.0112(9) 0.0050(9)
C28 0.0327(11) 0.0340(11) 0.0482(13) -0.0039(10) -0.0056(10) 0.0060(9)
C29 0.0308(11) 0.0311(11) 0.0499(13) -0.0140(9) -0.0064(9) -0.0008(8)
C30 0.0243(9) 0.0329(10) 0.0336(11) -0.0105(8) -0.0025(8) -0.0002(8)

loop_
_geom_bond_atom_site_label_1
_geom_bond_atom_site_label_2
_geom_bond_distance
_geom_bond_site_symmetry_2
_geom_bond_publ_flag
Fe1 C18 2.028(2) . ?
Fe1 C3 2.028(2) . ?
Fe1 C19 2.046(2) . ?
Fe1 C4 2.049(2) . ?
Fe1 C17 2.053(2) . ?
Fe1 C2 2.055(2) . ?
Fe1 C5 2.0578(19) . ?
Fe1 C20 2.0585(19) . ?
Fe1 C16 2.0624(19) . ?
Fe1 C1 2.063(2) . ?
C1 C5 1.413(3) . ?
C1 C2 1.414(3) . ?
C1 C9 1.522(3) . ?
C2 C3 1.424(3) . ?
C2 H2 0.9300 . ?
C3 C4 1.428(3) . ?
C3 H3 0.9300 . ?
C4 C5 1.417(3) . ?
C4 H4 0.9300 . ?
C5 C6 1.524(3) . ?
C6 C7 1.521(3) . ?
C6 C15 1.531(3) . ?
C6 H6 0.9800 . ?
C7 C8 1.318(3) . ?
C7 H7 0.9300 . ?
C8 C9 1.519(3) . ?
C8 H8 0.9300 . ?
C9 C10 1.536(3) . ?
C9 H9 0.9800 . ?
C10 C11 1.377(3) . ?
C10 C15 1.400(3) . ?
C11 C12 1.395(3) . ?
C11 H11 0.9300 . ?
C12 C13 1.372(4) . ?
C12 H12 0.9300 . ?
C13 C14 1.394(4) . ?
C13 H13 0.9300 . ?
C14 C15 1.379(3) . ?
C14 H14 0.9300 . ?
C16 C17 1.409(3) . ?
C16 C20 1.417(3) . ?
C16 C24 1.524(3) . ?
C17 C18 1.425(3) . ?
C17 H17 0.9300 . ?
C18 C19 1.426(3) . ?
C18 H18 0.9300 . ?
C19 C20 1.416(3) . ?
C19 H19 0.9300 . ?
C20 C21 1.517(3) . ?
C21 C22 1.522(3) . ?
C21 C30 1.533(3) . ?
C21 H21 0.9800 . ?
C22 C23 1.319(3) . ?
C22 H22 0.9300 . ?
C23 C24 1.517(3) . ?
C23 H23 0.9300 . ?
C24 C25 1.534(3) . ?
C24 H24 0.9800 . ?
C25 C26 1.371(3) . ?
C25 C30 1.403(3) . ?
C26 C27 1.391(3) . ?
C26 H26 0.9300 . ?
C27 C28 1.372(3) . ?
C27 H27 0.9300 . ?
C28 C29 1.391(3) . ?
C28 H28 0.9300 . ?
C29 C30 1.378(3) . ?
C29 H29 0.9300 . ?
